data_7225169
loop_
_publ_author_name
'Sampath, Srinivasan'
'Boopathi, A. A.'
'Mandal, A. B.'

_publ_section_title
;
 &quot;Bottom-up&quot; self-assembly and &quot;cold crystallization&quot;
 of butterfly shaped tetrabenzofluorene molecules.
;
_journal_issue 31
_journal_name_full 'Physical chemistry chemical physics : PCCP'
_journal_page_first 21251
_journal_page_last 21258
_journal_paper_doi 10.1039/c6cp02662a
_journal_volume 18
_journal_year 2016
_chemical_compound_source syntheised
_chemical_formula_moiety C90H90O2
_chemical_formula_sum 'C45 H45 O'
_chemical_formula_weight 601.81
_chemical_melting_point ?
_chemical_name_common 1,4-Di(17-H-tetrabenzo[a,c,g,i]fluorenemethyl)benzene
_chemical_name_systematic 1,4-Di(tetrabenzo[a,c,g,i]fluorenemethyl)benzene
_space_group_crystal_system triclinic
_space_group_IT_number 2
_space_group_name_Hall '-P 1'
_space_group_name_H-M_alt 'P -1'
_symmetry_space_group_name_Hall '-P 1'
_symmetry_space_group_name_H-M 'P -1'
_atom_sites_solution_hydrogens geom
_audit_creation_method SHELXL-2014/7
_audit_update_record
;
2015-06-26 deposited with the CCDC.
2016-05-09 downloaded from the CCDC.
;
_cell_angle_alpha 86.088(2)
_cell_angle_beta 85.130(2)
_cell_angle_gamma 68.108(2)
_cell_formula_units_Z 2
_cell_length_a 9.6555(4)
_cell_length_b 10.5975(5)
_cell_length_c 18.1996(8)
_cell_measurement_reflns_used 4905
_cell_measurement_temperature 296(2)
_cell_measurement_theta_max 24.75
_cell_measurement_theta_min 2.40
_cell_volume 1720.38(13)
_computing_cell_refinement 'Bruker SAINT'
_computing_data_collection 'Bruker APEX2'
_computing_data_reduction 'Bruker SAINT'
_computing_molecular_graphics 'Bruker SHELXTL'
_computing_publication_material 'Bruker SHELXTL'
_computing_structure_refinement 'SHELXL-2014/7 (Sheldrick, 2014)'
_computing_structure_solution 'SHELXS-97 (Sheldrick 2008)'
_diffrn_ambient_temperature 296(2)
_diffrn_measured_fraction_theta_full 0.987
_diffrn_measured_fraction_theta_max 0.982
_diffrn_measurement_device_type 'Bruker APEX-II CCD'
_diffrn_measurement_method '\f and \w scans'
_diffrn_radiation_type MoK\a
_diffrn_radiation_wavelength 0.71073
_diffrn_reflns_av_R_equivalents 0.0432
_diffrn_reflns_av_unetI/netI 0.0617
_diffrn_reflns_Laue_measured_fraction_full 0.987
_diffrn_reflns_Laue_measured_fraction_max 0.982
_diffrn_reflns_limit_h_max 11
_diffrn_reflns_limit_h_min -12
_diffrn_reflns_limit_k_max 13
_diffrn_reflns_limit_k_min -13
_diffrn_reflns_limit_l_max 23
_diffrn_reflns_limit_l_min -23
_diffrn_reflns_number 27453
_diffrn_reflns_point_group_measured_fraction_full 0.987
_diffrn_reflns_point_group_measured_fraction_max 0.982
_diffrn_reflns_theta_full 25.242
_diffrn_reflns_theta_max 27.031
_diffrn_reflns_theta_min 1.124
_exptl_absorpt_coefficient_mu 0.067
_exptl_absorpt_correction_T_max 0.992
_exptl_absorpt_correction_T_min 0.983
_exptl_absorpt_correction_type multi-scan
_exptl_absorpt_process_details 'SADABS V2014/5(Bruker AXS.Inc)'
_exptl_crystal_colour colourless
_exptl_crystal_density_diffrn 1.162
_exptl_crystal_description Square
_exptl_crystal_F_000 646
_exptl_crystal_preparation Luminescent
_exptl_crystal_recrystallization_method 'Re-crystallisation from solvent: dichloromethane-Methanol'
_exptl_crystal_size_max 0.250
_exptl_crystal_size_mid 0.160
_exptl_crystal_size_min 0.120
_refine_diff_density_max 0.698
_refine_diff_density_min -0.294
_refine_diff_density_rms 0.049
_refine_ls_extinction_method none
_refine_ls_goodness_of_fit_ref 1.043
_refine_ls_hydrogen_treatment constr
_refine_ls_matrix_type full
_refine_ls_number_parameters 416
_refine_ls_number_reflns 7415
_refine_ls_number_restraints 0
_refine_ls_restrained_S_all 1.043
_refine_ls_R_factor_all 0.1393
_refine_ls_R_factor_gt 0.0706
_refine_ls_shift/su_max 0.000
_refine_ls_shift/su_mean 0.000
_refine_ls_structure_factor_coef Fsqd
_refine_ls_weighting_details 'w=1/[\s^2^(Fo^2^)+(0.0846P)^2^+0.6535P] where P=(Fo^2^+2Fc^2^)/3'
_refine_ls_weighting_scheme calc
_refine_ls_wR_factor_gt 0.1714
_refine_ls_wR_factor_ref 0.2082
_reflns_Friedel_coverage 0.000
_reflns_number_gt 3942
_reflns_number_total 7415
_reflns_threshold_expression 'I > 2\s(I)'
_cod_data_source_file c6cp02662a3.cif
_cod_data_source_block aab10
_cod_depositor_comments
;
The following automatic conversions were performed:

'_chemical_melting_point' value '-' was changed to '?' - the value is
undefined or not given.

Automatic conversion script
Id: cif_fix_values 4268 2015-11-12 08:31:59Z antanas 

 Adding full bibliography for 7225169.cif.
;
_cod_database_code 7225169
_shelx_shelxl_version_number 2014/7
_shelx_space_group_comment
; 
The symmetry employed for this shelxl refinement is uniquely defined 
by the following loop, which should always be used as a source of 
symmetry information in preference to the above space-group names. 
They are only intended as comments. 
;
_shelx_estimated_absorpt_t_min 0.983
_shelx_estimated_absorpt_t_max 0.992

loop_
_space_group_symop_operation_xyz
'x, y, z'
'-x, -y, -z'

loop_
_atom_site_label
_atom_site_type_symbol
_atom_site_fract_x
_atom_site_fract_y
_atom_site_fract_z
_atom_site_U_iso_or_equiv
_atom_site_adp_type
_atom_site_occupancy
_atom_site_site_symmetry_order
_atom_site_calc_flag
_atom_site_refinement_flags_posn
_atom_site_refinement_flags_adp
C1 C 0.5417(3) 1.2747(3) 0.63747(14) 0.0480(7) Uani 1 1 d . .
H1 H 0.5026 1.2145 0.6210 0.058 Uiso 1 1 calc R U
C2 C 0.5253(3) 1.3012(3) 0.71102(15) 0.0614(8) Uani 1 1 d . .
H2 H 0.4750 1.2596 0.7441 0.074 Uiso 1 1 calc R U
C3 C 0.5843(4) 1.3907(3) 0.73583(16) 0.0663(9) Uani 1 1 d . .
H3 H 0.5742 1.4081 0.7858 0.080 Uiso 1 1 calc R U
C4 C 0.6567(3) 1.4532(3) 0.68773(15) 0.0538(7) Uani 1 1 d . .
H4 H 0.6947 1.5130 0.7056 0.065 Uiso 1 1 calc R U
C5 C 0.6755(3) 1.4295(2) 0.61160(13) 0.0407(6) Uani 1 1 d . .
C6 C 0.7425(2) 1.5022(2) 0.55804(13) 0.0390(6) Uani 1 1 d . .
C7 C 0.7922(3) 1.6019(3) 0.58046(15) 0.0482(7) Uani 1 1 d . .
H7 H 0.7929 1.6139 0.6306 0.058 Uiso 1 1 calc R U
C8 C 0.8396(3) 1.6815(3) 0.53000(16) 0.0545(7) Uani 1 1 d . .
H8 H 0.8746 1.7450 0.5460 0.065 Uiso 1 1 calc R U
C9 C 0.8356(3) 1.6677(3) 0.45510(17) 0.0535(7) Uani 1 1 d . .
H9 H 0.8625 1.7253 0.4210 0.064 Uiso 1 1 calc R U
C10 C 0.7918(3) 1.5690(3) 0.43141(15) 0.0448(6) Uani 1 1 d . .
H10 H 0.7888 1.5608 0.3811 0.054 Uiso 1 1 calc R U
C11 C 0.7511(2) 1.4795(2) 0.48195(13) 0.0361(6) Uani 1 1 d . .
C12 C 0.7079(2) 1.3714(2) 0.45918(12) 0.0352(5) Uani 1 1 d . .
C13 C 0.7119(2) 1.3174(2) 0.38575(12) 0.0352(5) Uani 1 1 d . .
C14 C 0.7934(3) 1.3225(2) 0.31578(13) 0.0398(6) Uani 1 1 d . .
C15 C 0.9238(3) 1.3533(3) 0.30958(15) 0.0509(7) Uani 1 1 d . .
H15 H 0.9564 1.3768 0.3514 0.061 Uiso 1 1 calc R U
C16 C 1.0037(4) 1.3496(4) 0.24341(17) 0.0703(9) Uani 1 1 d . .
H16 H 1.0900 1.3696 0.2407 0.084 Uiso 1 1 calc R U
C17 C 0.9556(4) 1.3160(4) 0.18028(18) 0.0808(11) Uani 1 1 d . .
H17 H 1.0068 1.3179 0.1348 0.097 Uiso 1 1 calc R U
C18 C 0.8330(4) 1.2804(4) 0.18522(16) 0.0705(9) Uani 1 1 d . .
H18 H 0.8035 1.2557 0.1428 0.085 Uiso 1 1 calc R U
C19 C 0.7503(3) 1.2798(3) 0.25227(13) 0.0473(6) Uani 1 1 d . .
C20 C 0.6313(3) 1.2258(3) 0.25866(14) 0.0461(6) Uani 1 1 d . .
C21 C 0.5704(4) 1.1971(3) 0.19769(16) 0.0656(8) Uani 1 1 d . .
H21 H 0.6007 1.2204 0.1505 0.079 Uiso 1 1 calc R U
C22 C 0.4681(4) 1.1361(4) 0.20541(19) 0.0781(10) Uani 1 1 d . .
H22 H 0.4288 1.1193 0.1639 0.094 Uiso 1 1 calc R U
C23 C 0.4225(4) 1.0991(3) 0.27485(19) 0.0691(9) Uani 1 1 d . .
H23 H 0.3555 1.0543 0.2799 0.083 Uiso 1 1 calc R U
C24 C 0.4762(3) 1.1286(3) 0.33624(16) 0.0531(7) Uani 1 1 d . .
H24 H 0.4439 1.1048 0.3829 0.064 Uiso 1 1 calc R U
C25 C 0.5793(3) 1.1941(2) 0.32973(13) 0.0397(6) Uani 1 1 d . .
C26 C 0.6256(2) 1.2392(2) 0.39225(13) 0.0356(5) Uani 1 1 d . .
C27 C 0.5900(2) 1.2111(2) 0.47219(13) 0.0372(6) Uani 1 1 d . .
H27 H 0.4823 1.2326 0.4817 0.045 Uiso 1 1 calc R U
C28 C 0.6374(2) 1.3096(2) 0.50955(13) 0.0352(5) Uani 1 1 d . .
C29 C 0.6167(2) 1.3370(2) 0.58631(13) 0.0380(6) Uani 1 1 d . .
C30 C 0.6802(3) 1.0590(2) 0.49522(14) 0.0416(6) Uani 1 1 d . .
H30A H 0.6422 1.0391 0.5439 0.050 Uiso 1 1 calc R U
H30B H 0.6636 1.0005 0.4610 0.050 Uiso 1 1 calc R U
C31 C 0.8463(3) 1.0257(2) 0.49649(13) 0.0368(6) Uani 1 1 d . .
C32 C 0.9048(3) 1.0411(2) 0.56078(13) 0.0395(6) Uani 1 1 d . .
H32 H 0.8407 1.0682 0.6027 0.047 Uiso 1 1 calc R U
C33 C 0.9448(3) 0.9825(2) 0.43503(12) 0.0369(6) Uani 1 1 d . .
C34 C 0.9819(4) 0.9089(3) 0.31037(16) 0.0702(9) Uani 1 1 d . .
H34A H 1.0680 0.8307 0.3248 0.084 Uiso 1 1 calc R U
H34B H 1.0169 0.9775 0.2870 0.084 Uiso 1 1 calc R U
C35 C 0.8944(4) 0.8675(4) 0.25710(18) 0.0973(13) Uani 1 1 d . .
H35A H 0.8585 0.8004 0.2817 0.117 Uiso 1 1 calc R U
H35B H 0.8079 0.9465 0.2440 0.117 Uiso 1 1 calc R U
C36 C 0.9826(5) 0.8116(5) 0.1904(2) 0.1181(16) Uani 1 1 d . .
H36A H 1.0711 0.7353 0.2043 0.142 Uiso 1 1 calc R U
H36B H 1.0157 0.8803 0.1656 0.142 Uiso 1 1 calc R U
C37 C 0.9037(5) 0.7638(5) 0.1361(3) 0.1195(16) Uani 1 1 d . .
H37A H 0.8733 0.6926 0.1597 0.143 Uiso 1 1 calc R U
H37B H 0.8142 0.8390 0.1222 0.143 Uiso 1 1 calc R U
C38 C 1.0025(5) 0.7105(5) 0.0676(2) 0.1147(15) Uani 1 1 d . .
H38A H 0.9421 0.6962 0.0315 0.138 Uiso 1 1 calc R U
H38B H 1.0395 0.7797 0.0470 0.138 Uiso 1 1 calc R U
C39 C 1.1328(5) 0.5813(4) 0.0792(2) 0.0991(13) Uani 1 1 d . .
H39A H 1.0967 0.5150 0.1047 0.119 Uiso 1 1 calc R U
H39B H 1.1987 0.5983 0.1113 0.119 Uiso 1 1 calc R U
C40 C 1.2228(5) 0.5201(4) 0.0099(2) 0.0962(12) Uani 1 1 d . .
H40A H 1.1560 0.5071 -0.0232 0.115 Uiso 1 1 calc R U
H40B H 1.2629 0.5847 -0.0143 0.115 Uiso 1 1 calc R U
C41 C 1.3474(5) 0.3892(4) 0.0211(3) 0.1082(14) Uani 1 1 d . .
H41A H 1.3068 0.3258 0.0465 0.130 Uiso 1 1 calc R U
H41B H 1.4144 0.4032 0.0537 0.130 Uiso 1 1 calc R U
C42 C 1.4373(6) 0.3241(5) -0.0461(3) 0.1194(16) Uani 1 1 d . .
H42A H 1.4789 0.3863 -0.0720 0.143 Uiso 1 1 calc R U
H42B H 1.3722 0.3073 -0.0787 0.143 Uiso 1 1 calc R U
C43 C 1.5663(7) 0.1882(6) -0.0281(3) 0.1367(18) Uani 1 1 d . .
H43A H 1.6341 0.2066 0.0022 0.164 Uiso 1 1 calc R U
H43B H 1.5247 0.1289 0.0008 0.164 Uiso 1 1 calc R U
C44 C 1.6465(8) 0.1209(7) -0.0890(4) 0.165(2) Uani 1 1 d . .
H44A H 1.6871 0.1801 -0.1187 0.198 Uiso 1 1 calc R U
H44B H 1.5803 0.0991 -0.1187 0.198 Uiso 1 1 calc R U
C45 C 1.7740(7) -0.0096(6) -0.0674(4) 0.171(3) Uani 1 1 d . .
H45A H 1.8429 0.0122 -0.0405 0.257 Uiso 1 1 calc R U
H45B H 1.8249 -0.0559 -0.1111 0.257 Uiso 1 1 calc R U
H45C H 1.7343 -0.0674 -0.0369 0.257 Uiso 1 1 calc R U
O1 O 0.8847(2) 0.96175(18) 0.37327(9) 0.0530(5) Uani 1 1 d . .

loop_
_atom_site_aniso_label
_atom_site_aniso_U_11
_atom_site_aniso_U_22
_atom_site_aniso_U_33
_atom_site_aniso_U_23
_atom_site_aniso_U_13
_atom_site_aniso_U_12
C1 0.0440(15) 0.0497(16) 0.0462(16) 0.0010(12) -0.0023(12) -0.0133(12)
C2 0.0627(19) 0.068(2) 0.0462(17) 0.0090(15) 0.0038(14) -0.0186(16)
C3 0.076(2) 0.070(2) 0.0441(17) -0.0044(15) -0.0041(15) -0.0171(18)
C4 0.0604(18) 0.0489(16) 0.0479(17) -0.0005(13) -0.0112(14) -0.0141(14)
C5 0.0350(13) 0.0350(13) 0.0431(14) -0.0002(11) -0.0093(11) -0.0012(10)
C6 0.0321(12) 0.0309(13) 0.0479(15) -0.0007(11) -0.0099(11) -0.0032(10)
C7 0.0460(15) 0.0374(14) 0.0593(17) -0.0052(13) -0.0181(13) -0.0095(12)
C8 0.0496(16) 0.0405(16) 0.076(2) -0.0034(14) -0.0181(14) -0.0161(13)
C9 0.0511(16) 0.0402(15) 0.073(2) 0.0079(14) -0.0098(14) -0.0212(13)
C10 0.0413(14) 0.0383(14) 0.0535(16) 0.0025(12) -0.0081(12) -0.0128(11)
C11 0.0282(11) 0.0312(13) 0.0446(14) 0.0009(11) -0.0069(10) -0.0056(9)
C12 0.0282(11) 0.0305(12) 0.0412(13) 0.0027(10) -0.0073(10) -0.0041(9)
C13 0.0317(12) 0.0310(12) 0.0389(13) 0.0038(10) -0.0078(10) -0.0066(10)
C14 0.0398(13) 0.0368(13) 0.0399(14) 0.0030(11) -0.0050(11) -0.0109(11)
C15 0.0475(15) 0.0614(18) 0.0463(16) -0.0023(13) -0.0015(13) -0.0231(13)
C16 0.067(2) 0.091(3) 0.062(2) -0.0038(18) 0.0103(17) -0.0433(19)
C17 0.089(3) 0.114(3) 0.0489(19) -0.0059(19) 0.0148(18) -0.053(2)
C18 0.091(3) 0.086(2) 0.0444(17) -0.0044(16) -0.0015(17) -0.044(2)
C19 0.0563(16) 0.0454(15) 0.0379(15) 0.0024(11) -0.0067(12) -0.0160(13)
C20 0.0512(16) 0.0423(15) 0.0447(15) -0.0004(12) -0.0128(12) -0.0151(12)
C21 0.079(2) 0.075(2) 0.0496(17) 0.0004(15) -0.0185(15) -0.0327(18)
C22 0.092(3) 0.091(3) 0.067(2) -0.0068(19) -0.0295(19) -0.046(2)
C23 0.074(2) 0.068(2) 0.082(2) -0.0061(17) -0.0217(18) -0.0403(18)
C24 0.0526(16) 0.0508(17) 0.0605(17) -0.0021(14) -0.0119(14) -0.0228(14)
C25 0.0378(13) 0.0332(13) 0.0459(15) 0.0003(11) -0.0116(11) -0.0088(10)
C26 0.0315(12) 0.0290(12) 0.0426(14) 0.0024(10) -0.0057(10) -0.0067(10)
C27 0.0282(11) 0.0345(13) 0.0462(14) 0.0019(11) -0.0056(10) -0.0084(10)
C28 0.0279(11) 0.0301(12) 0.0420(14) 0.0019(10) -0.0057(10) -0.0040(9)
C29 0.0285(12) 0.0357(13) 0.0414(14) 0.0028(11) -0.0046(10) -0.0025(10)
C30 0.0375(13) 0.0352(13) 0.0526(15) 0.0053(11) -0.0051(11) -0.0146(11)
C31 0.0372(13) 0.0250(12) 0.0441(14) 0.0054(10) -0.0068(11) -0.0070(10)
C32 0.0403(13) 0.0290(12) 0.0396(14) 0.0017(10) 0.0001(11) -0.0030(10)
C33 0.0418(13) 0.0264(12) 0.0387(14) 0.0004(10) -0.0102(11) -0.0069(10)
C34 0.071(2) 0.068(2) 0.0516(18) -0.0156(15) -0.0157(15) 0.0017(16)
C35 0.085(3) 0.110(3) 0.065(2) -0.028(2) -0.0315(19) 0.011(2)
C36 0.115(4) 0.143(4) 0.090(3) -0.034(3) -0.020(3) -0.032(3)
C37 0.114(4) 0.111(4) 0.130(4) -0.032(3) -0.055(3) -0.023(3)
C38 0.126(4) 0.108(4) 0.103(3) -0.035(3) -0.025(3) -0.025(3)
C39 0.110(3) 0.080(3) 0.112(3) 0.011(2) -0.033(3) -0.038(3)
C40 0.117(3) 0.093(3) 0.082(3) -0.009(2) -0.014(2) -0.040(3)
C41 0.109(4) 0.089(3) 0.125(4) 0.014(3) -0.023(3) -0.034(3)
C42 0.119(4) 0.114(4) 0.124(4) -0.023(3) -0.001(3) -0.040(3)
C43 0.148(5) 0.131(5) 0.120(4) -0.012(4) 0.002(4) -0.040(4)
C44 0.209(8) 0.140(6) 0.150(5) -0.017(4) -0.007(5) -0.068(5)
C45 0.150(5) 0.109(4) 0.234(7) 0.028(4) -0.027(5) -0.027(4)
O1 0.0509(11) 0.0513(11) 0.0484(11) -0.0111(9) -0.0136(9) -0.0055(9)

loop_
_atom_type_symbol
_atom_type_description
_atom_type_scat_dispersion_real
_atom_type_scat_dispersion_imag
_atom_type_scat_source
C C 0.0033 0.0016 'International Tables Vol C Tables 4.2.6.8 and 6.1.1.4'
H H 0.0000 0.0000 'International Tables Vol C Tables 4.2.6.8 and 6.1.1.4'
O O 0.0106 0.0060 'International Tables Vol C Tables 4.2.6.8 and 6.1.1.4'

loop_
_geom_angle_atom_site_label_1
_geom_angle_atom_site_label_2
_geom_angle_atom_site_label_3
_geom_angle
_geom_angle_site_symmetry_1
_geom_angle_site_symmetry_3
C2 C1 C29 121.3(3) . .
C2 C1 H1 119.4 . .
C29 C1 H1 119.4 . .
C1 C2 C3 119.5(3) . .
C1 C2 H2 120.3 . .
C3 C2 H2 120.3 . .
C4 C3 C2 120.7(3) . .
C4 C3 H3 119.6 . .
C2 C3 H3 119.6 . .
C3 C4 C5 121.7(3) . .
C3 C4 H4 119.1 . .
C5 C4 H4 119.1 . .
C4 C5 C29 117.6(2) . .
C4 C5 C6 123.0(2) . .
C29 C5 C6 119.2(2) . .
C7 C6 C11 118.5(2) . .
C7 C6 C5 120.9(2) . .
C11 C6 C5 120.5(2) . .
C8 C7 C6 121.4(3) . .
C8 C7 H7 119.3 . .
C6 C7 H7 119.3 . .
C7 C8 C9 120.1(3) . .
C7 C8 H8 119.9 . .
C9 C8 H8 119.9 . .
C10 C9 C8 119.9(3) . .
C10 C9 H9 120.1 . .
C8 C9 H9 120.1 . .
C9 C10 C11 121.3(3) . .
C9 C10 H10 119.3 . .
C11 C10 H10 119.3 . .
C6 C11 C10 118.3(2) . .
C6 C11 C12 118.5(2) . .
C10 C11 C12 123.1(2) . .
C28 C12 C11 119.7(2) . .
C28 C12 C13 108.3(2) . .
C11 C12 C13 131.7(2) . .
C26 C13 C14 118.3(2) . .
C26 C13 C12 107.6(2) . .
C14 C13 C12 133.9(2) . .
C15 C14 C19 118.3(2) . .
C15 C14 C13 122.7(2) . .
C19 C14 C13 118.6(2) . .
C16 C15 C14 121.5(3) . .
C16 C15 H15 119.2 . .
C14 C15 H15 119.2 . .
C15 C16 C17 119.9(3) . .
C15 C16 H16 120.0 . .
C17 C16 H16 120.0 . .
C18 C17 C16 119.8(3) . .
C18 C17 H17 120.1 . .
C16 C17 H17 120.1 . .
C17 C18 C19 122.0(3) . .
C17 C18 H18 119.0 . .
C19 C18 H18 119.0 . .
C18 C19 C14 118.3(3) . .
C18 C19 C20 121.3(2) . .
C14 C19 C20 120.1(2) . .
C21 C20 C25 118.0(2) . .
C21 C20 C19 123.3(3) . .
C25 C20 C19 118.6(2) . .
C22 C21 C20 121.9(3) . .
C22 C21 H21 119.1 . .
C20 C21 H21 119.1 . .
C21 C22 C23 120.2(3) . .
C21 C22 H22 119.9 . .
C23 C22 H22 119.9 . .
C24 C23 C22 119.8(3) . .
C24 C23 H23 120.1 . .
C22 C23 H23 120.1 . .
C23 C24 C25 121.0(3) . .
C23 C24 H24 119.5 . .
C25 C24 H24 119.5 . .
C24 C25 C20 119.0(2) . .
C24 C25 C26 122.4(2) . .
C20 C25 C26 118.4(2) . .
C13 C26 C25 122.6(2) . .
C13 C26 C27 110.3(2) . .
C25 C26 C27 127.1(2) . .
C26 C27 C28 101.81(19) . .
C26 C27 C30 110.54(19) . .
C28 C27 C30 112.76(19) . .
C26 C27 H27 110.5 . .
C28 C27 H27 110.5 . .
C30 C27 H27 110.5 . .
C12 C28 C29 122.8(2) . .
C12 C28 C27 110.4(2) . .
C29 C28 C27 126.8(2) . .
C1 C29 C5 119.2(2) . .
C1 C29 C28 122.4(2) . .
C5 C29 C28 118.4(2) . .
C31 C30 C27 113.49(19) . .
C31 C30 H30A 108.9 . .
C27 C30 H30A 108.9 . .
C31 C30 H30B 108.9 . .
C27 C30 H30B 108.9 . .
H30A C30 H30B 107.7 . .
C32 C31 C33 117.7(2) . .
C32 C31 C30 119.5(2) . .
C33 C31 C30 122.8(2) . .
C31 C32 C33 122.5(2) . 2_776
C31 C32 H32 118.8 . .
C33 C32 H32 118.8 2_776 .
O1 C33 C32 123.9(2) . 2_776
O1 C33 C31 116.3(2) . .
C32 C33 C31 119.8(2) 2_776 .
O1 C34 C35 107.8(3) . .
O1 C34 H34A 110.1 . .
C35 C34 H34A 110.1 . .
O1 C34 H34B 110.1 . .
C35 C34 H34B 110.1 . .
H34A C34 H34B 108.5 . .
C36 C35 C34 112.9(3) . .
C36 C35 H35A 109.0 . .
C34 C35 H35A 109.0 . .
C36 C35 H35B 109.0 . .
C34 C35 H35B 109.0 . .
H35A C35 H35B 107.8 . .
C35 C36 C37 115.6(4) . .
C35 C36 H36A 108.4 . .
C37 C36 H36A 108.4 . .
C35 C36 H36B 108.4 . .
C37 C36 H36B 108.4 . .
H36A C36 H36B 107.4 . .
C38 C37 C36 111.9(4) . .
C38 C37 H37A 109.2 . .
C36 C37 H37A 109.2 . .
C38 C37 H37B 109.2 . .
C36 C37 H37B 109.2 . .
H37A C37 H37B 107.9 . .
C39 C38 C37 115.0(4) . .
C39 C38 H38A 108.5 . .
C37 C38 H38A 108.5 . .
C39 C38 H38B 108.5 . .
C37 C38 H38B 108.5 . .
H38A C38 H38B 107.5 . .
C38 C39 C40 115.1(4) . .
C38 C39 H39A 108.5 . .
C40 C39 H39A 108.5 . .
C38 C39 H39B 108.5 . .
C40 C39 H39B 108.5 . .
H39A C39 H39B 107.5 . .
C41 C40 C39 115.1(4) . .
C41 C40 H40A 108.5 . .
C39 C40 H40A 108.5 . .
C41 C40 H40B 108.5 . .
C39 C40 H40B 108.5 . .
H40A C40 H40B 107.5 . .
C40 C41 C42 116.8(4) . .
C40 C41 H41A 108.1 . .
C42 C41 H41A 108.1 . .
C40 C41 H41B 108.1 . .
C42 C41 H41B 108.1 . .
H41A C41 H41B 107.3 . .
C41 C42 C43 112.6(4) . .
C41 C42 H42A 109.1 . .
C43 C42 H42A 109.1 . .
C41 C42 H42B 109.1 . .
C43 C42 H42B 109.1 . .
H42A C42 H42B 107.8 . .
C44 C43 C42 114.4(5) . .
C44 C43 H43A 108.7 . .
C42 C43 H43A 108.7 . .
C44 C43 H43B 108.7 . .
C42 C43 H43B 108.7 . .
H43A C43 H43B 107.6 . .
C43 C44 C45 111.7(6) . .
C43 C44 H44A 109.3 . .
C45 C44 H44A 109.3 . .
C43 C44 H44B 109.3 . .
C45 C44 H44B 109.3 . .
H44A C44 H44B 107.9 . .
C44 C45 H45A 109.5 . .
C44 C45 H45B 109.5 . .
H45A C45 H45B 109.5 . .
C44 C45 H45C 109.5 . .
H45A C45 H45C 109.5 . .
H45B C45 H45C 109.5 . .
C33 O1 C34 118.7(2) . .

loop_
_geom_bond_atom_site_label_1
_geom_bond_atom_site_label_2
_geom_bond_distance
_geom_bond_site_symmetry_2
C1 C2 1.370(4) .
C1 C29 1.409(3) .
C1 H1 0.9300 .
C2 C3 1.391(4) .
C2 H2 0.9300 .
C3 C4 1.362(4) .
C3 H3 0.9300 .
C4 C5 1.409(4) .
C4 H4 0.9300 .
C5 C29 1.420(4) .
C5 C6 1.458(3) .
C6 C7 1.409(3) .
C6 C11 1.412(3) .
C7 C8 1.370(4) .
C7 H7 0.9300 .
C8 C9 1.386(4) .
C8 H8 0.9300 .
C9 C10 1.372(4) .
C9 H9 0.9300 .
C10 C11 1.413(3) .
C10 H10 0.9300 .
C11 C12 1.452(3) .
C12 C28 1.371(3) .
C12 C13 1.481(3) .
C13 C26 1.371(3) .
C13 C14 1.448(3) .
C14 C15 1.408(3) .
C14 C19 1.417(3) .
C15 C16 1.368(4) .
C15 H15 0.9300 .
C16 C17 1.390(4) .
C16 H16 0.9300 .
C17 C18 1.364(4) .
C17 H17 0.9300 .
C18 C19 1.401(4) .
C18 H18 0.9300 .
C19 C20 1.456(4) .
C20 C21 1.400(4) .
C20 C25 1.412(3) .
C21 C22 1.361(4) .
C21 H21 0.9300 .
C22 C23 1.383(4) .
C22 H22 0.9300 .
C23 C24 1.372(4) .
C23 H23 0.9300 .
C24 C25 1.404(3) .
C24 H24 0.9300 .
C25 C26 1.429(3) .
C26 C27 1.502(3) .
C27 C28 1.505(3) .
C27 C30 1.568(3) .
C27 H27 0.9800 .
C28 C29 1.429(3) .
C30 C31 1.510(3) .
C30 H30A 0.9700 .
C30 H30B 0.9700 .
C31 C32 1.386(3) .
C31 C33 1.389(3) .
C32 C33 1.387(3) 2_776
C32 H32 0.9300 .
C33 O1 1.374(3) .
C33 C32 1.387(3) 2_776
C34 O1 1.420(3) .
C34 C35 1.523(4) .
C34 H34A 0.9700 .
C34 H34B 0.9700 .
C35 C36 1.447(5) .
C35 H35A 0.9700 .
C35 H35B 0.9700 .
C36 C37 1.517(5) .
C36 H36A 0.9700 .
C36 H36B 0.9700 .
C37 C38 1.507(6) .
C37 H37A 0.9700 .
C37 H37B 0.9700 .
C38 C39 1.492(6) .
C38 H38A 0.9700 .
C38 H38B 0.9700 .
C39 C40 1.508(5) .
C39 H39A 0.9700 .
C39 H39B 0.9700 .
C40 C41 1.474(5) .
C40 H40A 0.9700 .
C40 H40B 0.9700 .
C41 C42 1.488(5) .
C41 H41A 0.9700 .
C41 H41B 0.9700 .
C42 C43 1.549(7) .
C42 H42A 0.9700 .
C42 H42B 0.9700 .
C43 C44 1.374(6) .
C43 H43A 0.9700 .
C43 H43B 0.9700 .
C44 C45 1.524(8) .
C44 H44A 0.9700 .
C44 H44B 0.9700 .
C45 H45A 0.9600 .
C45 H45B 0.9600 .
C45 H45C 0.9600 .

loop_
_geom_torsion_atom_site_label_1
_geom_torsion_atom_site_label_2
_geom_torsion_atom_site_label_3
_geom_torsion_atom_site_label_4
_geom_torsion
_geom_torsion_site_symmetry_1
_geom_torsion_site_symmetry_4
C29 C1 C2 C3 -0.3(4) . .
C1 C2 C3 C4 0.7(5) . .
C2 C3 C4 C5 -0.4(4) . .
C3 C4 C5 C29 -0.3(4) . .
C3 C4 C5 C6 175.3(2) . .
C4 C5 C6 C7 -0.1(3) . .
C29 C5 C6 C7 175.4(2) . .
C4 C5 C6 C11 -176.6(2) . .
C29 C5 C6 C11 -1.1(3) . .
C11 C6 C7 C8 4.0(4) . .
C5 C6 C7 C8 -172.5(2) . .
C6 C7 C8 C9 1.8(4) . .
C7 C8 C9 C10 -3.6(4) . .
C8 C9 C10 C11 -0.4(4) . .
C7 C6 C11 C10 -7.7(3) . .
C5 C6 C11 C10 168.8(2) . .
C7 C6 C11 C12 176.5(2) . .
C5 C6 C11 C12 -7.0(3) . .
C9 C10 C11 C6 6.1(3) . .
C9 C10 C11 C12 -178.4(2) . .
C6 C11 C12 C28 10.7(3) . .
C10 C11 C12 C28 -164.9(2) . .
C6 C11 C12 C13 -176.1(2) . .
C10 C11 C12 C13 8.3(4) . .
C28 C12 C13 C26 8.3(2) . .
C11 C12 C13 C26 -165.5(2) . .
C28 C12 C13 C14 -166.0(2) . .
C11 C12 C13 C14 20.2(4) . .
C26 C13 C14 C15 -155.3(2) . .
C12 C13 C14 C15 18.5(4) . .
C26 C13 C14 C19 17.3(3) . .
C12 C13 C14 C19 -168.8(2) . .
C19 C14 C15 C16 3.4(4) . .
C13 C14 C15 C16 176.1(3) . .
C14 C15 C16 C17 0.6(5) . .
C15 C16 C17 C18 -3.2(6) . .
C16 C17 C18 C19 1.8(6) . .
C17 C18 C19 C14 2.3(5) . .
C17 C18 C19 C20 -172.3(3) . .
C15 C14 C19 C18 -4.8(4) . .
C13 C14 C19 C18 -177.7(2) . .
C15 C14 C19 C20 169.9(2) . .
C13 C14 C19 C20 -3.0(4) . .
C18 C19 C20 C21 -13.5(4) . .
C14 C19 C20 C21 172.0(3) . .
C18 C19 C20 C25 163.3(3) . .
C14 C19 C20 C25 -11.2(4) . .
C25 C20 C21 C22 -2.4(5) . .
C19 C20 C21 C22 174.4(3) . .
C20 C21 C22 C23 -0.7(5) . .
C21 C22 C23 C24 2.5(5) . .
C22 C23 C24 C25 -1.1(5) . .
C23 C24 C25 C20 -2.0(4) . .
C23 C24 C25 C26 173.3(3) . .
C21 C20 C25 C24 3.7(4) . .
C19 C20 C25 C24 -173.3(2) . .
C21 C20 C25 C26 -171.8(2) . .
C19 C20 C25 C26 11.2(3) . .
C14 C13 C26 C25 -17.9(3) . .
C12 C13 C26 C25 166.8(2) . .
C14 C13 C26 C27 162.32(19) . .
C12 C13 C26 C27 -13.0(2) . .
C24 C25 C26 C13 -171.9(2) . .
C20 C25 C26 C13 3.4(3) . .
C24 C25 C26 C27 7.9(4) . .
C20 C25 C26 C27 -176.8(2) . .
C13 C26 C27 C28 12.4(2) . .
C25 C26 C27 C28 -167.4(2) . .
C13 C26 C27 C30 -107.7(2) . .
C25 C26 C27 C30 72.5(3) . .
C11 C12 C28 C29 -6.4(3) . .
C13 C12 C28 C29 178.94(19) . .
C11 C12 C28 C27 174.45(19) . .
C13 C12 C28 C27 -0.2(2) . .
C26 C27 C28 C12 -7.0(2) . .
C30 C27 C28 C12 111.5(2) . .
C26 C27 C28 C29 173.9(2) . .
C30 C27 C28 C29 -67.7(3) . .
C2 C1 C29 C5 -0.3(4) . .
C2 C1 C29 C28 179.0(2) . .
C4 C5 C29 C1 0.6(3) . .
C6 C5 C29 C1 -175.1(2) . .
C4 C5 C29 C28 -178.7(2) . .
C6 C5 C29 C28 5.5(3) . .
C12 C28 C29 C1 178.8(2) . .
C27 C28 C29 C1 -2.1(3) . .
C12 C28 C29 C5 -1.8(3) . .
C27 C28 C29 C5 177.2(2) . .
C26 C27 C30 C31 68.9(3) . .
C28 C27 C30 C31 -44.3(3) . .
C27 C30 C31 C32 89.6(3) . .
C27 C30 C31 C33 -88.9(3) . .
C33 C31 C32 C33 1.2(4) . 2_776
C30 C31 C32 C33 -177.4(2) . 2_776
C32 C31 C33 O1 176.90(19) . .
C30 C31 C33 O1 -4.5(3) . .
C32 C31 C33 C32 -1.2(4) . 2_776
C30 C31 C33 C32 177.4(2) . 2_776
O1 C34 C35 C36 -179.9(3) . .
C34 C35 C36 C37 178.0(4) . .
C35 C36 C37 C38 178.6(4) . .
C36 C37 C38 C39 67.9(6) . .
C37 C38 C39 C40 174.0(4) . .
C38 C39 C40 C41 -177.3(4) . .
C39 C40 C41 C42 178.9(4) . .
C40 C41 C42 C43 179.3(4) . .
C41 C42 C43 C44 176.4(5) . .
C42 C43 C44 C45 178.5(5) . .
C32 C33 O1 C34 2.1(4) 2_776 .
C31 C33 O1 C34 -175.9(2) . .
C35 C34 O1 C33 168.0(2) . .
